data_1522455
loop_
_publ_author_name
'Markiv, V.Ya.'
'Belyavina, N.N.'
'Zavodnik, V.E.'

_publ_section_title
;
 Superconductivity in ternary Heusler intermetallic compounds
;
_journal_name_full
;
Dopovidi Akademii Nauk Ukrains'koi RSR, Seriya B: Geologichni, Khimichni ta 
Biologichni Nauki
;
_journal_page_first 51
_journal_page_last 53
_journal_volume 1988
_journal_year 1988
_chemical_formula_sum 'Ga1.8 Hf Ni1.2'
_chemical_name_systematic '(Ga1.8 Ni1.2) Hf'
_space_group_IT_number 107
_symmetry_space_group_name_Hall 'I 4 -2'
_symmetry_space_group_name_H-M 'I 4 m m'
_cell_angle_alpha 90
_cell_angle_beta 90
_cell_angle_gamma 90
_cell_formula_units_Z 20
_cell_length_a 12.237
_cell_length_b 12.237
_cell_length_c 8.083
_cell_volume 1210.382
_citation_journal_id_ASTM DANND6
_cod_data_source_file Markiv_DANND6_1988_155.cif
_cod_data_source_block Ga1.8Hf1Ni1.2
_cod_original_formula_sum 'Ga1.8 Hf1 Ni1.2'
_cod_database_code 1522455

loop_
_symmetry_equiv_pos_as_xyz
x,y,z
-y,x,z
-x,-y,z
y,-x,z
-x,y,z
-y,-x,z
x,-y,z
y,x,z
x+1/2,y+1/2,z+1/2
-y+1/2,x+1/2,z+1/2
-x+1/2,-y+1/2,z+1/2
y+1/2,-x+1/2,z+1/2
-x+1/2,y+1/2,z+1/2
-y+1/2,-x+1/2,z+1/2
x+1/2,-y+1/2,z+1/2
y+1/2,x+1/2,z+1/2

loop_
_atom_site_label
_atom_site_type_symbol
_atom_site_fract_x
_atom_site_fract_y
_atom_site_fract_z
_atom_site_occupancy
_atom_site_U_iso_or_equiv
Ni7 Ni 0.352 0.859 0.385 0.4 0.0
Ni5 Ni 0.161 0 0.794 0.4 0.0
Hf1 Hf 0 0 0.062 1 0.0
Ni1 Ni 0 0.5 0.399 0.4 0.0
Ga2 Ga 0.338 0.338 0.474 0.6 0.0
Ni2 Ni 0.338 0.338 0.474 0.4 0.0
Ni6 Ni 0.382 0 0.65 0.4 0.0
Hf2 Hf 0 0 0.512 1 0.0
Hf3 Hf 0.296 0.296 0.136 1 0.0
Ni3 Ni 0.368 0.368 0.789 0.4 0.0
Ga1 Ga 0 0.5 0.399 0.6 0.0
Hf4 Hf 0.287 0 0.126 1 0.0
Ga6 Ga 0.382 0 0.65 0.6 0.0
Ga4 Ga 0.216 0 0.483 0.6 0.0
Ga5 Ga 0.161 0 0.794 0.6 0.0
Ni4 Ni 0.216 0 0.483 0.4 0.0
Ga3 Ga 0.368 0.368 0.789 0.6 0.0
Ga7 Ga 0.352 0.859 0.385 0.6 0.0
